data_7000254
loop_
_publ_author_name
'Chen, Zhen-Feng'
'Liu, Yan-Cheng'
'Liu, Li-Min'
'Wang, Heng-Shan'
'Qin, San-Hai'
'Wang, Bo-Long'
'Bian, He-Dong'
'Yang, Bin'
'Fun, Hoong-Kun'
'Liu, Hua-Gang'
'Liang, Hong'
'Orvig, Chris'

_publ_section_title
;
 Potential new inorganic antitumour agents from combining the
 anticancer traditional Chinese medicine (TCM) liriodenine with metal
 ions, and DNA binding studies
;
_journal_issue 2
_journal_name_full 'Dalton Transactions'
_journal_page_first 262
_journal_page_last 272
_journal_paper_doi 10.1039/b813363h
_journal_year 2009
_chemical_formula_sum 'C19 H15 Cl2 N O4 Pt S'
_chemical_formula_weight 619.37
_chemical_name_systematic
;
?
;
_space_group_IT_number 2
_symmetry_cell_setting triclinic
_symmetry_space_group_name_Hall '-P 1'
_symmetry_space_group_name_H-M 'P -1'
_atom_sites_solution_hydrogens geom
_atom_sites_solution_primary direct
_atom_sites_solution_secondary difmap
_audit_creation_method SHELXL-97
_cell_angle_alpha 109.749(2)
_cell_angle_beta 102.533(2)
_cell_angle_gamma 100.9460(10)
_cell_formula_units_Z 2
_cell_length_a 8.4271(2)
_cell_length_b 10.7087(3)
_cell_length_c 11.8244(5)
_cell_measurement_reflns_used 5634
_cell_measurement_temperature 293(2)
_cell_measurement_theta_max 25.04
_cell_measurement_theta_min 2.11
_cell_volume 939.29(6)
_computing_cell_refinement 'Bruker SMART'
_computing_data_collection 'Bruker SMART'
_computing_data_reduction 'Bruker SAINT'
_computing_molecular_graphics 'Bruker SHELXTL'
_computing_publication_material 'Bruker SHELXTL'
_computing_structure_refinement 'SHELXL-97 (Sheldrick, 1997)'
_computing_structure_solution 'SHELXS-97 (Sheldrick, 1990)'
_diffrn_ambient_temperature 100(2)
_diffrn_measured_fraction_theta_full 0.997
_diffrn_measured_fraction_theta_max 0.997
_diffrn_measurement_device_type 'CCD area detector'
_diffrn_measurement_method 'phi and omega scans'
_diffrn_radiation_monochromator graphite
_diffrn_radiation_source 'fine-focus sealed tube'
_diffrn_radiation_type MoK\a
_diffrn_radiation_wavelength 0.71073
_diffrn_reflns_av_R_equivalents 0.0395
_diffrn_reflns_av_sigmaI/netI 0.0357
_diffrn_reflns_limit_h_max 10
_diffrn_reflns_limit_h_min -10
_diffrn_reflns_limit_k_max 12
_diffrn_reflns_limit_k_min -12
_diffrn_reflns_limit_l_max 14
_diffrn_reflns_limit_l_min -14
_diffrn_reflns_number 11731
_diffrn_reflns_theta_full 25.04
_diffrn_reflns_theta_max 25.04
_diffrn_reflns_theta_min 2.11
_diffrn_standards_decay_% 0
_diffrn_standards_interval_count 0
_diffrn_standards_interval_time 0
_diffrn_standards_number 0
_exptl_absorpt_coefficient_mu 7.892
_exptl_absorpt_correction_T_max 0.6199
_exptl_absorpt_correction_T_min 0.2709
_exptl_absorpt_correction_type multi-scan
_exptl_absorpt_process_details sadabs
_exptl_crystal_colour brown
_exptl_crystal_density_diffrn 2.190
_exptl_crystal_density_method 'not measured'
_exptl_crystal_description Rhombohedral
_exptl_crystal_F_000 592
_exptl_crystal_size_max 0.22
_exptl_crystal_size_mid 0.13
_exptl_crystal_size_min 0.07
_refine_diff_density_max 2.082
_refine_diff_density_min -1.325
_refine_diff_density_rms 0.138
_refine_ls_extinction_method none
_refine_ls_goodness_of_fit_ref 1.046
_refine_ls_hydrogen_treatment constr
_refine_ls_matrix_type full
_refine_ls_number_parameters 255
_refine_ls_number_reflns 3312
_refine_ls_number_restraints 0
_refine_ls_restrained_S_all 1.046
_refine_ls_R_factor_all 0.0294
_refine_ls_R_factor_gt 0.0251
_refine_ls_shift/su_max 0.001
_refine_ls_shift/su_mean 0.000
_refine_ls_structure_factor_coef Fsqd
_refine_ls_weighting_details 'calc w=1/[\s^2^(Fo^2^)+(0.0220P)^2^+3.6793P] where P=(Fo^2^+2Fc^2^)/3'
_refine_ls_weighting_scheme calc
_refine_ls_wR_factor_gt 0.0583
_refine_ls_wR_factor_ref 0.0602
_reflns_number_gt 3023
_reflns_number_total 3312
_reflns_threshold_expression >2sigma(I)
_cod_data_source_file b813363h.txt
_cod_data_source_block lyc017m
_cod_depositor_comments
;
The following automatic conversions were performed:
'_symmetry_cell_setting' value 'Triclinic' changed to 'triclinic'
according to '/home/saulius/struct/CIF-dictionaries/cif_core.dic'
dictionary named 'cif_core.dic' version 2.4.1 from 2010-06-29.

Automatic conversion script
Id: cif_fix_enum 1527 2010-12-29 10:47:43Z saulius 
;
_cod_original_cell_volume 939.28(5)
_cod_original_sg_symbol_H-M P-1
_cod_database_code 7000254

loop_
_symmetry_equiv_pos_as_xyz
'x, y, z'
'-x, -y, -z'

loop_
_atom_site_label
_atom_site_type_symbol
_atom_site_fract_x
_atom_site_fract_y
_atom_site_fract_z
_atom_site_U_iso_or_equiv
_atom_site_adp_type
_atom_site_occupancy
_atom_site_symmetry_multiplicity
_atom_site_calc_flag
_atom_site_refinement_flags
_atom_site_disorder_assembly
_atom_site_disorder_group
Pt1 Pt 0.24512(3) 0.22240(2) 0.482895(19) 0.01616(8) Uani 1 1 d . . .
S1 S 0.50372(17) 0.21476(13) 0.47846(12) 0.0173(3) Uani 1 1 d . . .
Cl1 Cl -0.02451(17) 0.23618(13) 0.48608(12) 0.0205(3) Uani 1 1 d . . .
Cl2 Cl 0.35691(17) 0.39443(13) 0.68280(12) 0.0219(3) Uani 1 1 d . . .
N1 N 0.1344(5) 0.0551(4) 0.3118(4) 0.0140(9) Uani 1 1 d . . .
O1 O -0.0221(5) -0.4644(4) -0.1995(3) 0.0224(8) Uani 1 1 d . . .
O2 O 0.1464(5) -0.2782(4) -0.2151(3) 0.0187(8) Uani 1 1 d . . .
O3 O 0.2752(5) 0.2841(4) 0.2688(3) 0.0181(8) Uani 1 1 d . . .
O4 O 0.5141(5) 0.1052(4) 0.3687(3) 0.0196(8) Uani 1 1 d . . .
C1 C 0.0354(7) -0.0563(5) 0.3190(5) 0.0187(11) Uani 1 1 d . . .
H1A H 0.0080 -0.0452 0.3932 0.022 Uiso 1 1 calc R . .
C2 C -0.0259(7) -0.1842(5) 0.2218(5) 0.0189(11) Uani 1 1 d . . .
H2A H -0.0954 -0.2570 0.2302 0.023 Uiso 1 1 calc R . .
C3 C 0.0156(6) -0.2057(5) 0.1100(5) 0.0145(10) Uani 1 1 d . . .
C4 C -0.0389(7) -0.3385(5) 0.0098(5) 0.0180(11) Uani 1 1 d . . .
H4A H -0.1055 -0.4151 0.0151 0.022 Uiso 1 1 calc R . .
C5 C 0.0106(7) -0.3486(5) -0.0937(5) 0.0161(11) Uani 1 1 d . . .
C6 C 0.0415(8) -0.4168(5) -0.2868(5) 0.0230(12) Uani 1 1 d . . .
H6A H 0.1065 -0.4750 -0.3252 0.028 Uiso 1 1 calc R . .
H6B H -0.0519 -0.4197 -0.3531 0.028 Uiso 1 1 calc R . .
C7 C 0.1122(6) -0.2339(5) -0.1029(4) 0.0147(10) Uani 1 1 d . . .
C8 C 0.1667(6) -0.1015(5) -0.0118(5) 0.0148(10) Uani 1 1 d . . .
C9 C 0.2722(6) 0.0188(5) -0.0198(5) 0.0159(10) Uani 1 1 d . . .
C10 C 0.3290(7) 0.0104(5) -0.1252(5) 0.0188(11) Uani 1 1 d . . .
H10A H 0.3007 -0.0745 -0.1926 0.023 Uiso 1 1 calc R . .
C11 C 0.4263(7) 0.1275(6) -0.1290(5) 0.0227(12) Uani 1 1 d . . .
H11A H 0.4631 0.1202 -0.1990 0.027 Uiso 1 1 calc R . .
C12 C 0.4698(7) 0.2554(6) -0.0302(5) 0.0224(12) Uani 1 1 d . . .
H12A H 0.5347 0.3335 -0.0343 0.027 Uiso 1 1 calc R . .
C13 C 0.4162(7) 0.2664(5) 0.0743(5) 0.0190(11) Uani 1 1 d . . .
H13A H 0.4468 0.3518 0.1415 0.023 Uiso 1 1 calc R . .
C14 C 0.3156(6) 0.1486(5) 0.0794(5) 0.0153(10) Uani 1 1 d . . .
C15 C 0.2573(6) 0.1674(5) 0.1902(5) 0.0148(10) Uani 1 1 d . . .
C16 C 0.1682(6) 0.0398(5) 0.2020(5) 0.0148(10) Uani 1 1 d . . .
C17 C 0.1174(6) -0.0884(5) 0.1004(4) 0.0127(10) Uani 1 1 d . . .
C18 C 0.6238(7) 0.2036(6) 0.6167(5) 0.0243(12) Uani 1 1 d . . .
H18A H 0.5716 0.1184 0.6214 0.036 Uiso 1 1 calc R . .
H18B H 0.6273 0.2802 0.6898 0.036 Uiso 1 1 calc R . .
H18C H 0.7372 0.2062 0.6135 0.036 Uiso 1 1 calc R . .
C19 C 0.6241(7) 0.3761(5) 0.4893(5) 0.0224(12) Uani 1 1 d . . .
H19A H 0.7368 0.3723 0.4887 0.034 Uiso 1 1 calc R . .
H19B H 0.6295 0.4484 0.5663 0.034 Uiso 1 1 calc R . .
H19C H 0.5710 0.3949 0.4188 0.034 Uiso 1 1 calc R . .

loop_
_atom_site_aniso_label
_atom_site_aniso_U_11
_atom_site_aniso_U_22
_atom_site_aniso_U_33
_atom_site_aniso_U_23
_atom_site_aniso_U_13
_atom_site_aniso_U_12
Pt1 0.01907(12) 0.01367(11) 0.01562(11) 0.00470(8) 0.00724(8) 0.00422(8)
S1 0.0201(7) 0.0145(6) 0.0182(6) 0.0059(5) 0.0081(5) 0.0055(5)
Cl1 0.0223(7) 0.0218(7) 0.0215(6) 0.0082(5) 0.0117(5) 0.0102(5)
Cl2 0.0253(7) 0.0168(6) 0.0190(6) 0.0016(5) 0.0084(5) 0.0042(5)
N1 0.019(2) 0.008(2) 0.016(2) 0.0018(17) 0.0092(18) 0.0064(17)
O1 0.037(2) 0.0112(18) 0.0189(19) 0.0034(16) 0.0129(17) 0.0059(17)
O2 0.023(2) 0.0139(18) 0.0151(17) 0.0008(15) 0.0078(15) 0.0027(15)
O3 0.022(2) 0.0154(19) 0.0173(18) 0.0045(16) 0.0089(15) 0.0056(15)
O4 0.023(2) 0.0147(19) 0.0191(18) 0.0035(15) 0.0067(16) 0.0073(16)
C1 0.022(3) 0.021(3) 0.015(3) 0.007(2) 0.009(2) 0.007(2)
C2 0.021(3) 0.017(3) 0.023(3) 0.010(2) 0.009(2) 0.008(2)
C3 0.018(3) 0.013(3) 0.014(2) 0.006(2) 0.004(2) 0.008(2)
C4 0.017(3) 0.015(3) 0.022(3) 0.008(2) 0.004(2) 0.005(2)
C5 0.022(3) 0.008(2) 0.016(2) 0.003(2) 0.004(2) 0.006(2)
C6 0.036(3) 0.012(3) 0.019(3) 0.003(2) 0.011(2) 0.007(2)
C7 0.018(3) 0.015(3) 0.013(2) 0.003(2) 0.005(2) 0.010(2)
C8 0.014(3) 0.018(3) 0.017(2) 0.009(2) 0.006(2) 0.011(2)
C9 0.015(3) 0.016(3) 0.018(2) 0.007(2) 0.005(2) 0.007(2)
C10 0.020(3) 0.015(3) 0.019(3) 0.002(2) 0.007(2) 0.007(2)
C11 0.027(3) 0.022(3) 0.022(3) 0.008(2) 0.014(2) 0.008(2)
C12 0.021(3) 0.017(3) 0.030(3) 0.010(2) 0.014(2) 0.001(2)
C13 0.020(3) 0.015(3) 0.020(3) 0.003(2) 0.005(2) 0.006(2)
C14 0.015(3) 0.017(3) 0.015(2) 0.006(2) 0.003(2) 0.007(2)
C15 0.013(2) 0.015(3) 0.015(2) 0.005(2) 0.002(2) 0.006(2)
C16 0.017(3) 0.014(3) 0.014(2) 0.005(2) 0.004(2) 0.007(2)
C17 0.013(2) 0.012(2) 0.013(2) 0.004(2) 0.004(2) 0.006(2)
C18 0.026(3) 0.023(3) 0.024(3) 0.010(2) 0.008(2) 0.008(2)
C19 0.020(3) 0.017(3) 0.031(3) 0.011(2) 0.009(2) 0.005(2)

loop_
_atom_type_symbol
_atom_type_description
_atom_type_scat_dispersion_real
_atom_type_scat_dispersion_imag
_atom_type_scat_source
C C 0.0033 0.0016 'International Tables Vol C Tables 4.2.6.8 and 6.1.1.4'
H H 0.0000 0.0000 'International Tables Vol C Tables 4.2.6.8 and 6.1.1.4'
N N 0.0061 0.0033 'International Tables Vol C Tables 4.2.6.8 and 6.1.1.4'
O O 0.0106 0.0060 'International Tables Vol C Tables 4.2.6.8 and 6.1.1.4'
Cl Cl 0.1484 0.1585 'International Tables Vol C Tables 4.2.6.8 and 6.1.1.4'
S S 0.1246 0.1234 'International Tables Vol C Tables 4.2.6.8 and 6.1.1.4'
Pt Pt -1.7033 8.3905 'International Tables Vol C Tables 4.2.6.8 and 6.1.1.4'

loop_
_geom_angle_atom_site_label_1
_geom_angle_atom_site_label_2
_geom_angle_atom_site_label_3
_geom_angle
_geom_angle_site_symmetry_1
_geom_angle_site_symmetry_3
_geom_angle_publ_flag
N1 Pt1 S1 92.46(12) . . ?
N1 Pt1 Cl2 174.11(12) . . ?
S1 Pt1 Cl2 89.76(5) . . ?
N1 Pt1 Cl1 88.00(12) . . ?
S1 Pt1 Cl1 178.28(5) . . ?
Cl2 Pt1 Cl1 89.94(5) . . ?
N1 Pt1 O3 65.93(13) . . ?
S1 Pt1 O3 76.29(8) . . ?
Cl2 Pt1 O3 119.92(8) . . ?
Cl1 Pt1 O3 102.41(8) . . ?
O4 S1 C19 108.3(2) . . ?
O4 S1 C18 108.3(2) . . ?
C19 S1 C18 101.2(3) . . ?
O4 S1 Pt1 115.77(16) . . ?
C19 S1 Pt1 110.11(19) . . ?
C18 S1 Pt1 112.0(2) . . ?
C16 N1 C1 118.4(4) . . ?
C16 N1 Pt1 127.1(3) . . ?
C1 N1 Pt1 113.9(3) . . ?
C5 O1 C6 105.6(4) . . ?
C7 O2 C6 107.1(4) . . ?
C15 O3 Pt1 101.0(3) . . ?
N1 C1 C2 122.9(5) . . ?
N1 C1 H1A 118.5 . . ?
C2 C1 H1A 118.5 . . ?
C1 C2 C3 120.1(5) . . ?
C1 C2 H2A 119.9 . . ?
C3 C2 H2A 119.9 . . ?
C2 C3 C4 121.5(5) . . ?
C2 C3 C17 117.4(4) . . ?
C4 C3 C17 121.0(4) . . ?
C5 C4 C3 116.8(5) . . ?
C5 C4 H4A 121.6 . . ?
C3 C4 H4A 121.6 . . ?
C4 C5 O1 127.6(5) . . ?
C4 C5 C7 122.3(5) . . ?
O1 C5 C7 110.1(4) . . ?
O2 C6 O1 106.6(4) . . ?
O2 C6 H6A 110.4 . . ?
O1 C6 H6A 110.4 . . ?
O2 C6 H6B 110.4 . . ?
O1 C6 H6B 110.4 . . ?
H6A C6 H6B 108.6 . . ?
O2 C7 C8 127.2(5) . . ?
O2 C7 C5 108.3(4) . . ?
C8 C7 C5 124.5(5) . . ?
C7 C8 C17 114.2(4) . . ?
C7 C8 C9 125.2(4) . . ?
C17 C8 C9 120.5(4) . . ?
C14 C9 C10 118.2(5) . . ?
C14 C9 C8 119.1(4) . . ?
C10 C9 C8 122.7(5) . . ?
C11 C10 C9 120.5(5) . . ?
C11 C10 H10A 119.8 . . ?
C9 C10 H10A 119.8 . . ?
C10 C11 C12 121.1(5) . . ?
C10 C11 H11A 119.5 . . ?
C12 C11 H11A 119.5 . . ?
C13 C12 C11 119.6(5) . . ?
C13 C12 H12A 120.2 . . ?
C11 C12 H12A 120.2 . . ?
C12 C13 C14 120.1(5) . . ?
C12 C13 H13A 119.9 . . ?
C14 C13 H13A 119.9 . . ?
C9 C14 C13 120.5(5) . . ?
C9 C14 C15 121.8(5) . . ?
C13 C14 C15 117.7(5) . . ?
O3 C15 C14 121.6(4) . . ?
O3 C15 C16 121.1(4) . . ?
C14 C15 C16 117.3(4) . . ?
N1 C16 C17 122.2(4) . . ?
N1 C16 C15 117.5(4) . . ?
C17 C16 C15 120.2(4) . . ?
C16 C17 C3 118.7(4) . . ?
C16 C17 C8 120.3(4) . . ?
C3 C17 C8 121.1(4) . . ?
S1 C18 H18A 109.5 . . ?
S1 C18 H18B 109.5 . . ?
H18A C18 H18B 109.5 . . ?
S1 C18 H18C 109.5 . . ?
H18A C18 H18C 109.5 . . ?
H18B C18 H18C 109.5 . . ?
S1 C19 H19A 109.5 . . ?
S1 C19 H19B 109.5 . . ?
H19A C19 H19B 109.5 . . ?
S1 C19 H19C 109.5 . . ?
H19A C19 H19C 109.5 . . ?
H19B C19 H19C 109.5 . . ?

loop_
_geom_bond_atom_site_label_1
_geom_bond_atom_site_label_2
_geom_bond_distance
_geom_bond_site_symmetry_2
_geom_bond_publ_flag
Pt1 N1 2.066(4) . ?
Pt1 S1 2.2075(13) . ?
Pt1 Cl2 2.3022(13) . ?
Pt1 Cl1 2.3124(13) . ?
Pt1 O3 2.873(3) . ?
S1 O4 1.459(4) . ?
S1 C19 1.778(5) . ?
S1 C18 1.780(5) . ?
N1 C16 1.353(6) . ?
N1 C1 1.359(7) . ?
O1 C5 1.361(6) . ?
O1 C6 1.450(7) . ?
O2 C7 1.365(6) . ?
O2 C6 1.425(6) . ?
O3 C15 1.237(6) . ?
C1 C2 1.369(7) . ?
C1 H1A 0.9300 . ?
C2 C3 1.397(7) . ?
C2 H2A 0.9300 . ?
C3 C4 1.419(7) . ?
C3 C17 1.433(7) . ?
C4 C5 1.354(7) . ?
C4 H4A 0.9300 . ?
C5 C7 1.409(7) . ?
C6 H6A 0.9700 . ?
C6 H6B 0.9700 . ?
C7 C8 1.374(7) . ?
C8 C17 1.445(7) . ?
C8 C9 1.464(7) . ?
C9 C14 1.400(7) . ?
C9 C10 1.411(7) . ?
C10 C11 1.382(8) . ?
C10 H10A 0.9300 . ?
C11 C12 1.385(8) . ?
C11 H11A 0.9300 . ?
C12 C13 1.382(8) . ?
C12 H12A 0.9300 . ?
C13 C14 1.407(7) . ?
C13 H13A 0.9300 . ?
C14 C15 1.462(7) . ?
C15 C16 1.495(7) . ?
C16 C17 1.396(7) . ?
C18 H18A 0.9600 . ?
C18 H18B 0.9600 . ?
C18 H18C 0.9600 . ?
C19 H19A 0.9600 . ?
C19 H19B 0.9600 . ?
C19 H19C 0.9600 . ?

loop_
_geom_torsion_atom_site_label_1
_geom_torsion_atom_site_label_2
_geom_torsion_atom_site_label_3
_geom_torsion_atom_site_label_4
_geom_torsion
_geom_torsion_site_symmetry_1
_geom_torsion_site_symmetry_2
_geom_torsion_site_symmetry_3
_geom_torsion_site_symmetry_4
_geom_torsion_publ_flag
N1 Pt1 S1 O4 -0.4(2) . . . . ?
Cl2 Pt1 S1 O4 174.11(17) . . . . ?
O3 Pt1 S1 O4 -64.93(18) . . . . ?
N1 Pt1 S1 C19 122.8(2) . . . . ?
Cl2 Pt1 S1 C19 -62.6(2) . . . . ?
O3 Pt1 S1 C19 58.3(2) . . . . ?
N1 Pt1 S1 C18 -125.4(2) . . . . ?
Cl2 Pt1 S1 C18 49.2(2) . . . . ?
O3 Pt1 S1 C18 170.2(2) . . . . ?
S1 Pt1 N1 C16 -53.0(4) . . . . ?
Cl1 Pt1 N1 C16 125.3(4) . . . . ?
O3 Pt1 N1 C16 20.8(4) . . . . ?
S1 Pt1 N1 C1 117.4(3) . . . . ?
Cl1 Pt1 N1 C1 -64.3(3) . . . . ?
O3 Pt1 N1 C1 -168.8(4) . . . . ?
N1 Pt1 O3 C15 -22.5(3) . . . . ?
S1 Pt1 O3 C15 76.6(3) . . . . ?
Cl2 Pt1 O3 C15 158.2(3) . . . . ?
Cl1 Pt1 O3 C15 -104.6(3) . . . . ?
C16 N1 C1 C2 2.6(8) . . . . ?
Pt1 N1 C1 C2 -168.7(4) . . . . ?
N1 C1 C2 C3 1.5(8) . . . . ?
C1 C2 C3 C4 176.9(5) . . . . ?
C1 C2 C3 C17 -2.5(7) . . . . ?
C2 C3 C4 C5 -179.0(5) . . . . ?
C17 C3 C4 C5 0.3(7) . . . . ?
C3 C4 C5 O1 178.3(5) . . . . ?
C3 C4 C5 C7 0.4(7) . . . . ?
C6 O1 C5 C4 173.5(5) . . . . ?
C6 O1 C5 C7 -8.3(6) . . . . ?
C7 O2 C6 O1 -15.0(5) . . . . ?
C5 O1 C6 O2 14.2(5) . . . . ?
C6 O2 C7 C8 -170.6(5) . . . . ?
C6 O2 C7 C5 10.0(5) . . . . ?
C4 C5 C7 O2 177.3(5) . . . . ?
O1 C5 C7 O2 -0.9(6) . . . . ?
C4 C5 C7 C8 -2.1(8) . . . . ?
O1 C5 C7 C8 179.7(4) . . . . ?
O2 C7 C8 C17 -176.6(5) . . . . ?
C5 C7 C8 C17 2.7(7) . . . . ?
O2 C7 C8 C9 0.8(8) . . . . ?
C5 C7 C8 C9 -179.9(5) . . . . ?
C7 C8 C9 C14 178.7(5) . . . . ?
C17 C8 C9 C14 -4.1(7) . . . . ?
C7 C8 C9 C10 0.4(8) . . . . ?
C17 C8 C9 C10 177.6(5) . . . . ?
C14 C9 C10 C11 0.7(8) . . . . ?
C8 C9 C10 C11 179.0(5) . . . . ?
C9 C10 C11 C12 -0.2(8) . . . . ?
C10 C11 C12 C13 0.5(8) . . . . ?
C11 C12 C13 C14 -1.1(8) . . . . ?
C10 C9 C14 C13 -1.3(7) . . . . ?
C8 C9 C14 C13 -179.7(5) . . . . ?
C10 C9 C14 C15 177.9(5) . . . . ?
C8 C9 C14 C15 -0.6(7) . . . . ?
C12 C13 C14 C9 1.5(8) . . . . ?
C12 C13 C14 C15 -177.7(5) . . . . ?
Pt1 O3 C15 C14 -159.9(4) . . . . ?
Pt1 O3 C15 C16 22.8(5) . . . . ?
C9 C14 C15 O3 -169.6(5) . . . . ?
C13 C14 C15 O3 9.6(7) . . . . ?
C9 C14 C15 C16 7.9(7) . . . . ?
C13 C14 C15 C16 -172.9(4) . . . . ?
C1 N1 C16 C17 -5.6(7) . . . . ?
Pt1 N1 C16 C17 164.4(4) . . . . ?
C1 N1 C16 C15 172.0(4) . . . . ?
Pt1 N1 C16 C15 -18.0(6) . . . . ?
O3 C15 C16 N1 -11.3(7) . . . . ?
C14 C15 C16 N1 171.3(4) . . . . ?
O3 C15 C16 C17 166.4(5) . . . . ?
C14 C15 C16 C17 -11.1(7) . . . . ?
N1 C16 C17 C3 4.6(7) . . . . ?
C15 C16 C17 C3 -173.0(4) . . . . ?
N1 C16 C17 C8 -175.6(5) . . . . ?
C15 C16 C17 C8 6.9(7) . . . . ?
C2 C3 C17 C16 -0.4(7) . . . . ?
C4 C3 C17 C16 -179.7(4) . . . . ?
C2 C3 C17 C8 179.8(5) . . . . ?
C4 C3 C17 C8 0.4(7) . . . . ?
C7 C8 C17 C16 178.3(4) . . . . ?
C9 C8 C17 C16 0.8(7) . . . . ?
C7 C8 C17 C3 -1.9(7) . . . . ?
C9 C8 C17 C3 -179.4(4) . . . . ?
